data_4032029
loop_
_publ_author_name
'Kong, De-Long'
'Cheng, Liang'
'Yue, Tao'
'Wu, Hong-Ru'
'Feng, Wei-Chun'
'Wang, Dong'
'Liu, Li'

_publ_section_title
;
 Cobalt-Catalyzed Peroxidation of 2-Oxindoles with Hydroperoxides.
;
_journal_issue 13
_journal_name_full 'The Journal of organic chemistry'
_journal_page_first 5337
_journal_page_last 5344
_journal_paper_doi 10.1021/acs.joc.6b00622
_journal_volume 81
_journal_year 2016
_chemical_formula_moiety 'C21 H25 N O3'
_chemical_formula_sum 'C21 H25 N O3'
_chemical_formula_weight 339.42
_space_group_crystal_system monoclinic
_space_group_IT_number 14
_space_group_name_Hall '-P 2ybc'
_space_group_name_H-M_alt 'P 1 21/c 1'
_symmetry_space_group_name_Hall '-P 2ybc'
_symmetry_space_group_name_H-M 'P 1 21/c 1'
_atom_sites_solution_hydrogens geom
_atom_sites_solution_primary direct
_audit_creation_date 2015-09-21
_audit_creation_method
;
Olex2 1.2
(compiled 2015.01.26 svn.r3150 for OlexSys, GUI svn.r4998)
;
_cell_angle_alpha 90
_cell_angle_beta 93.658(3)
_cell_angle_gamma 90
_cell_formula_units_Z 4
_cell_length_a 9.368(2)
_cell_length_b 15.869(4)
_cell_length_c 12.830(3)
_cell_measurement_reflns_used 4965
_cell_measurement_temperature 173.1500
_cell_measurement_theta_max 27.4806
_cell_measurement_theta_min 1.5904
_cell_volume 1903.4(8)
_computing_cell_refinement 'CrystalClear (Rigaku Inc., 2007)'
_computing_data_collection 'CrystalClear (Rigaku Inc., 2007)'
_computing_data_reduction 'CrystalClear (Rigaku Inc., 2007)'
_computing_molecular_graphics 'Olex2 (Dolomanov et al., 2009)'
_computing_publication_material 'CIFTAB (Sheldrick, 2013)'
_computing_structure_refinement 'SHELXL (Sheldrick, 2014)'
_computing_structure_solution
;
'SHELXT (Sheldrick, 2014)'
;
_diffrn_ambient_temperature 173.1500
_diffrn_detector_area_resol_mean 28.5714
_diffrn_measured_fraction_theta_full 0.988
_diffrn_measured_fraction_theta_max 0.989
_diffrn_measurement_details
;
scan:
    Number of images: 360
               Slice: -110.0000 - 70.0000
         Image width: 0.5000
            Exp time: 8.0000
       Rotation axis: Omega
               Omega: 0.0000
                 Chi: 45.0000
                 Phi: 270.0000
                 XTD: 45.1143
              2theta: -19.8735
scan:
    Number of images: 240
               Slice: -80.0000 - 40.0000
         Image width: 0.5000
            Exp time: 8.0000
       Rotation axis: Omega
               Omega: 0.0000
                 Chi: 45.0000
                 Phi: 90.0000
                 XTD: 45.1143
              2theta: -19.8735
;
_diffrn_measurement_device
;
Saturn724+ (2x2 bin mode)
;
_diffrn_measurement_device_details
;
AFC10: Fixed Chi 2 circle
;
_diffrn_measurement_device_type 'Saturn724+ CCD'
_diffrn_measurement_method '\w scans at fixed \c = 45\%'
_diffrn_orient_matrix_type d*Trek
_diffrn_orient_matrix_UB_11 0.0126
_diffrn_orient_matrix_UB_12 -0.0970
_diffrn_orient_matrix_UB_13 0.0433
_diffrn_orient_matrix_UB_21 -0.0544
_diffrn_orient_matrix_UB_22 -0.0186
_diffrn_orient_matrix_UB_23 -0.0258
_diffrn_orient_matrix_UB_31 0.0388
_diffrn_orient_matrix_UB_32 -0.0280
_diffrn_orient_matrix_UB_33 -0.0617
_diffrn_radiation_detector CCD
_diffrn_radiation_monochromator 'Graphite Monochromator'
_diffrn_radiation_type MoK\a
_diffrn_radiation_wavelength 0.71073
_diffrn_reflns_av_R_equivalents 0.0266
_diffrn_reflns_av_unetI/netI 0.0259
_diffrn_reflns_Laue_measured_fraction_full 0.988
_diffrn_reflns_Laue_measured_fraction_max 0.989
_diffrn_reflns_limit_h_max 11
_diffrn_reflns_limit_h_min -12
_diffrn_reflns_limit_k_max 19
_diffrn_reflns_limit_k_min -20
_diffrn_reflns_limit_l_max 16
_diffrn_reflns_limit_l_min -16
_diffrn_reflns_number 11958
_diffrn_reflns_point_group_measured_fraction_full 0.988
_diffrn_reflns_point_group_measured_fraction_max 0.989
_diffrn_reflns_theta_full 26.000
_diffrn_reflns_theta_max 27.472
_diffrn_reflns_theta_min 2.044
_diffrn_source 'Sealed Tube'
_diffrn_source_current 30.0000
_diffrn_source_power 1.5000
_diffrn_source_voltage 50.0000
_exptl_absorpt_coefficient_mu 0.079
_exptl_absorpt_correction_T_max 1.0000
_exptl_absorpt_correction_T_min 0.8367
_exptl_absorpt_correction_type multi-scan
_exptl_absorpt_process_details 'CrystalClear (Rigaku Inc., 2007)'
_exptl_crystal_colour Colorless
_exptl_crystal_density_diffrn 1.184
_exptl_crystal_description block
_exptl_crystal_F_000 728
_exptl_crystal_size_max 0.5
_exptl_crystal_size_mid 0.28
_exptl_crystal_size_min 0.28
_refine_diff_density_max 0.572
_refine_diff_density_min -0.388
_refine_diff_density_rms 0.096
_refine_ls_extinction_method none
_refine_ls_goodness_of_fit_ref 1.983
_refine_ls_hydrogen_treatment constr
_refine_ls_matrix_type full
_refine_ls_number_parameters 231
_refine_ls_number_reflns 4308
_refine_ls_number_restraints 0
_refine_ls_restrained_S_all 1.983
_refine_ls_R_factor_all 0.0981
_refine_ls_R_factor_gt 0.0890
_refine_ls_shift/su_max 0.001
_refine_ls_shift/su_mean 0.000
_refine_ls_structure_factor_coef Fsqd
_refine_ls_weighting_details 'w=1/[\s^2^(Fo^2^)+(0.1000P)^2^] where P=(Fo^2^+2Fc^2^)/3'
_refine_ls_weighting_scheme calc
_refine_ls_wR_factor_gt 0.2619
_refine_ls_wR_factor_ref 0.2728
_reflns_Friedel_coverage 0.000
_reflns_number_gt 3918
_reflns_number_total 4308
_reflns_threshold_expression 'I > 2\s(I)'
_cod_data_source_file jo6b00622_si_002.cif
_cod_data_source_block sa4354
_cod_database_code 4032029
_shelx_space_group_comment
;
The symmetry employed for this shelxl refinement is uniquely defined
by the following loop, which should always be used as a source of
symmetry information in preference to the above space-group names.
They are only intended as comments.
;
_diffrn_number_total 4471
_olex2_refinement_description
;
1. Fixed Uiso
 At 1.2 times of:
  All C(H) groups, All C(H,H) groups
 At 1.5 times of:
  All C(H,H,H) groups
2.a Secondary CH2 refined with riding coordinates:
 C10(H10A,H10B)
2.b Aromatic/amide H refined with riding coordinates:
 C2(H2), C3(H3), C4(H4), C5(H5), C12(H12), C13(H13), C15(H15), C16(H16)
2.c Idealised Me refined as rotating group:
 C9(H9A,H9B,H9C), C17(H17A,H17B,H17C), C19(H19A,H19B,H19C), C20(H20A,H20B,
 H20C), C21(H21A,H21B,H21C)
;
_shelx_shelxl_version_number 2014/7
_olex2_submission_special_instructions 'No special instructions were received'

loop_
_space_group_symop_operation_xyz
'x, y, z'
'-x, y+1/2, -z+1/2'
'-x, -y, -z'
'x, -y-1/2, z-1/2'

loop_
_atom_site_label
_atom_site_type_symbol
_atom_site_fract_x
_atom_site_fract_y
_atom_site_fract_z
_atom_site_U_iso_or_equiv
_atom_site_adp_type
_atom_site_occupancy
_atom_site_site_symmetry_order
_atom_site_calc_flag
_atom_site_refinement_flags_posn
O1 O 0.5118(2) 0.40343(16) 0.73766(17) 0.0694(6) Uani 1 1 d .
O2 O 0.40967(19) 0.24147(11) 0.64144(14) 0.0554(6) Uani 1 1 d .
O3 O 0.49330(19) 0.25937(12) 0.54992(15) 0.0609(6) Uani 1 1 d .
N1 N 0.3556(2) 0.45445(12) 0.60555(16) 0.0466(5) Uani 1 1 d .
C1 C 0.2255(2) 0.33580(14) 0.56179(16) 0.0396(5) Uani 1 1 d .
C2 C 0.1252(3) 0.28985(18) 0.5050(2) 0.0543(7) Uani 1 1 d .
H2 H 0.1115 0.2330 0.5186 0.065 Uiso 1 1 calc R
C3 C 0.0420(3) 0.3323(2) 0.4238(2) 0.0634(8) Uani 1 1 d .
H3 H -0.0276 0.3027 0.3839 0.076 Uiso 1 1 calc R
C4 C 0.0628(3) 0.4137(2) 0.40455(19) 0.0619(8) Uani 1 1 d .
H4 H 0.0062 0.4394 0.3515 0.074 Uiso 1 1 calc R
C5 C 0.1660(3) 0.46223(18) 0.4606(2) 0.0560(7) Uani 1 1 d .
H5 H 0.1795 0.5189 0.4457 0.067 Uiso 1 1 calc R
C6 C 0.2473(2) 0.42150(14) 0.53962(15) 0.0400(5) Uani 1 1 d .
C7 C 0.4128(2) 0.39525(16) 0.67280(19) 0.0470(6) Uani 1 1 d .
C8 C 0.3231(2) 0.31319(13) 0.65435(17) 0.0392(5) Uani 1 1 d .
C9 C 0.4028(4) 0.54289(16) 0.6076(3) 0.0685(9) Uani 1 1 d .
H9A H 0.4210 0.5606 0.5382 0.103 Uiso 1 1 calc GR
H9B H 0.4888 0.5481 0.6520 0.103 Uiso 1 1 calc GR
H9C H 0.3294 0.5776 0.6341 0.103 Uiso 1 1 calc GR
C10 C 0.2463(2) 0.29287(15) 0.75447(18) 0.0417(5) Uani 1 1 d .
H10A H 0.2002 0.2384 0.7461 0.050 Uiso 1 1 calc R
H10B H 0.3173 0.2887 0.8127 0.050 Uiso 1 1 calc R
C11 C 0.1355(2) 0.35743(13) 0.78071(15) 0.0343(5) Uani 1 1 d .
C12 C -0.0064(2) 0.34684(13) 0.74609(16) 0.0359(5) Uani 1 1 d .
H12 H -0.0322 0.3000 0.7055 0.043 Uiso 1 1 calc R
C13 C -0.1109(2) 0.40403(14) 0.77024(16) 0.0380(5) Uani 1 1 d .
H13 H -0.2052 0.3948 0.7460 0.046 Uiso 1 1 calc R
C14 C -0.0771(2) 0.47502(13) 0.83015(16) 0.0368(5) Uani 1 1 d .
C15 C 0.0651(2) 0.48539(15) 0.86518(17) 0.0436(5) Uani 1 1 d .
H15 H 0.0908 0.5320 0.9061 0.052 Uiso 1 1 calc R
C16 C 0.1697(2) 0.42830(16) 0.84087(17) 0.0423(5) Uani 1 1 d .
H16 H 0.2641 0.4375 0.8651 0.051 Uiso 1 1 calc R
C17 C -0.1915(3) 0.53729(16) 0.8546(2) 0.0517(6) Uani 1 1 d .
H17A H -0.1979 0.5803 0.8018 0.078 Uiso 1 1 calc GR
H17B H -0.1678 0.5626 0.9214 0.078 Uiso 1 1 calc GR
H17C H -0.2816 0.5087 0.8561 0.078 Uiso 1 1 calc GR
C18 C 0.6063(2) 0.19865(13) 0.55245(18) 0.0399(5) Uani 1 1 d .
C19 C 0.5488(3) 0.11078(17) 0.5376(2) 0.0620(8) Uani 1 1 d .
H19A H 0.5028 0.0937 0.5989 0.093 Uiso 1 1 calc GR
H19B H 0.6261 0.0729 0.5260 0.093 Uiso 1 1 calc GR
H19C H 0.4809 0.1096 0.4783 0.093 Uiso 1 1 calc GR
C20 C 0.6983(3) 0.2044(2) 0.6539(3) 0.0895(13) Uani 1 1 d .
H20A H 0.7223 0.2623 0.6681 0.134 Uiso 1 1 calc GR
H20B H 0.7843 0.1724 0.6480 0.134 Uiso 1 1 calc GR
H20C H 0.6464 0.1822 0.7100 0.134 Uiso 1 1 calc GR
C21 C 0.6856(4) 0.2241(2) 0.4589(4) 0.1032(16) Uani 1 1 d .
H21A H 0.6182 0.2404 0.4030 0.155 Uiso 1 1 calc GR
H21B H 0.7414 0.1774 0.4368 0.155 Uiso 1 1 calc GR
H21C H 0.7476 0.2707 0.4771 0.155 Uiso 1 1 calc GR

loop_
_atom_site_aniso_label
_atom_site_aniso_U_11
_atom_site_aniso_U_22
_atom_site_aniso_U_33
_atom_site_aniso_U_23
_atom_site_aniso_U_13
_atom_site_aniso_U_12
O1 0.0379(10) 0.0981(17) 0.0721(13) 0.0060(11) 0.0033(9) -0.0109(10)
O2 0.0508(10) 0.0504(10) 0.0694(11) 0.0276(8) 0.0375(9) 0.0253(8)
O3 0.0563(11) 0.0575(11) 0.0739(12) 0.0300(9) 0.0427(9) 0.0290(9)
N1 0.0482(11) 0.0367(10) 0.0569(11) 0.0028(8) 0.0195(9) -0.0020(8)
C1 0.0367(11) 0.0407(11) 0.0432(11) -0.0019(9) 0.0166(9) 0.0075(9)
C2 0.0497(14) 0.0534(14) 0.0627(15) -0.0155(12) 0.0254(12) -0.0011(12)
C3 0.0486(14) 0.100(2) 0.0430(13) -0.0221(14) 0.0119(11) 0.0020(16)
C4 0.0528(16) 0.096(2) 0.0383(12) 0.0046(13) 0.0107(11) 0.0169(16)
C5 0.0632(16) 0.0572(16) 0.0499(13) 0.0147(11) 0.0204(12) 0.0180(13)
C6 0.0426(12) 0.0415(11) 0.0378(10) 0.0052(8) 0.0190(9) 0.0129(9)
C7 0.0324(11) 0.0585(15) 0.0518(12) 0.0064(10) 0.0160(10) -0.0013(10)
C8 0.0321(11) 0.0372(11) 0.0502(11) 0.0103(9) 0.0177(9) 0.0092(9)
C9 0.080(2) 0.0385(13) 0.091(2) -0.0083(13) 0.0342(17) -0.0157(13)
C10 0.0354(11) 0.0412(12) 0.0505(12) 0.0126(9) 0.0184(9) 0.0068(9)
C11 0.0279(10) 0.0380(11) 0.0380(10) 0.0072(8) 0.0108(7) 0.0005(8)
C12 0.0287(10) 0.0358(11) 0.0440(10) -0.0035(8) 0.0079(8) -0.0019(8)
C13 0.0285(10) 0.0412(12) 0.0451(11) -0.0013(9) 0.0083(8) 0.0004(9)
C14 0.0375(11) 0.0366(11) 0.0374(10) 0.0033(8) 0.0113(8) 0.0019(9)
C15 0.0462(13) 0.0433(12) 0.0421(11) -0.0076(9) 0.0086(9) -0.0051(10)
C16 0.0306(10) 0.0534(14) 0.0431(11) -0.0006(9) 0.0038(8) -0.0032(10)
C17 0.0538(14) 0.0472(14) 0.0561(13) -0.0019(11) 0.0180(11) 0.0144(11)
C18 0.0295(10) 0.0344(11) 0.0571(12) -0.0029(9) 0.0135(9) 0.0027(8)
C19 0.0520(16) 0.0490(15) 0.0849(19) -0.0197(13) 0.0046(14) -0.0073(12)
C20 0.0462(17) 0.100(3) 0.119(3) -0.064(2) -0.0210(17) 0.0144(17)
C21 0.098(3) 0.078(2) 0.145(3) 0.039(2) 0.095(3) 0.036(2)

loop_
_atom_type_symbol
_atom_type_description
_atom_type_scat_dispersion_real
_atom_type_scat_dispersion_imag
_atom_type_scat_source
C C 0.0033 0.0016 'International Tables Vol C Tables 4.2.6.8 and 6.1.1.4'
H H 0.0000 0.0000 'International Tables Vol C Tables 4.2.6.8 and 6.1.1.4'
N N 0.0061 0.0033 'International Tables Vol C Tables 4.2.6.8 and 6.1.1.4'
O O 0.0106 0.0060 'International Tables Vol C Tables 4.2.6.8 and 6.1.1.4'

loop_
_geom_angle_atom_site_label_1
_geom_angle_atom_site_label_2
_geom_angle_atom_site_label_3
_geom_angle
C8 O2 O3 105.97(14)
C18 O3 O2 106.33(15)
C6 N1 C9 125.5(2)
C7 N1 C6 111.76(19)
C7 N1 C9 122.7(2)
C2 C1 C6 120.9(2)
C2 C1 C8 131.4(2)
C6 C1 C8 107.6(2)
C1 C2 H2 121.2
C1 C2 C3 117.6(3)
C3 C2 H2 121.2
C2 C3 H3 119.6
C4 C3 C2 120.8(3)
C4 C3 H3 119.6
C3 C4 H4 118.5
C3 C4 C5 122.9(3)
C5 C4 H4 118.5
C4 C5 H5 121.7
C6 C5 C4 116.6(3)
C6 C5 H5 121.7
N1 C6 C1 110.64(19)
N1 C6 C5 128.2(2)
C5 C6 C1 121.2(2)
O1 C7 N1 127.9(2)
O1 C7 C8 125.1(2)
N1 C7 C8 107.1(2)
O2 C8 C1 115.23(19)
O2 C8 C7 112.49(18)
O2 C8 C10 103.32(16)
C1 C8 C7 102.49(18)
C1 C8 C10 114.63(17)
C10 C8 C7 108.84(18)
N1 C9 H9A 109.5
N1 C9 H9B 109.5
N1 C9 H9C 109.5
H9A C9 H9B 109.5
H9A C9 H9C 109.5
H9B C9 H9C 109.5
C8 C10 H10A 108.8
C8 C10 H10B 108.8
H10A C10 H10B 107.7
C11 C10 C8 113.97(17)
C11 C10 H10A 108.8
C11 C10 H10B 108.8
C12 C11 C10 120.3(2)
C12 C11 C16 117.33(19)
C16 C11 C10 122.33(19)
C11 C12 H12 119.1
C11 C12 C13 121.8(2)
C13 C12 H12 119.1
C12 C13 H13 119.5
C12 C13 C14 121.1(2)
C14 C13 H13 119.5
C13 C14 C17 120.5(2)
C15 C14 C13 117.1(2)
C15 C14 C17 122.4(2)
C14 C15 H15 119.1
C16 C15 C14 121.9(2)
C16 C15 H15 119.1
C11 C16 H16 119.6
C15 C16 C11 120.9(2)
C15 C16 H16 119.6
C14 C17 H17A 109.5
C14 C17 H17B 109.5
C14 C17 H17C 109.5
H17A C17 H17B 109.5
H17A C17 H17C 109.5
H17B C17 H17C 109.5
O3 C18 C19 111.3(2)
O3 C18 C20 111.0(2)
O3 C18 C21 101.72(19)
C19 C18 C20 110.1(2)
C19 C18 C21 109.8(3)
C21 C18 C20 112.7(3)
C18 C19 H19A 109.5
C18 C19 H19B 109.5
C18 C19 H19C 109.5
H19A C19 H19B 109.5
H19A C19 H19C 109.5
H19B C19 H19C 109.5
C18 C20 H20A 109.5
C18 C20 H20B 109.5
C18 C20 H20C 109.5
H20A C20 H20B 109.5
H20A C20 H20C 109.5
H20B C20 H20C 109.5
C18 C21 H21A 109.5
C18 C21 H21B 109.5
C18 C21 H21C 109.5
H21A C21 H21B 109.5
H21A C21 H21C 109.5
H21B C21 H21C 109.5

loop_
_geom_bond_atom_site_label_1
_geom_bond_atom_site_label_2
_geom_bond_distance
O1 C7 1.213(3)
O2 O3 1.480(2)
O2 C8 1.413(3)
O3 C18 1.430(3)
N1 C6 1.381(3)
N1 C7 1.362(3)
N1 C9 1.471(3)
C1 C2 1.363(3)
C1 C6 1.407(3)
C1 C8 1.495(3)
C2 H2 0.9300
C2 C3 1.430(4)
C3 H3 0.9300
C3 C4 1.332(5)
C4 H4 0.9300
C4 C5 1.399(4)
C5 H5 0.9300
C5 C6 1.388(3)
C7 C8 1.560(3)
C8 C10 1.546(3)
C9 H9A 0.9600
C9 H9B 0.9600
C9 H9C 0.9600
C10 H10A 0.9700
C10 H10B 0.9700
C10 C11 1.511(3)
C11 C12 1.385(3)
C11 C16 1.390(3)
C12 H12 0.9300
C12 C13 1.385(3)
C13 H13 0.9300
C13 C14 1.389(3)
C14 C15 1.388(3)
C14 C17 1.505(3)
C15 H15 0.9300
C15 C16 1.385(3)
C16 H16 0.9300
C17 H17A 0.9600
C17 H17B 0.9600
C17 H17C 0.9600
C18 C19 1.502(3)
C18 C20 1.518(4)
C18 C21 1.507(4)
C19 H19A 0.9600
C19 H19B 0.9600
C19 H19C 0.9600
C20 H20A 0.9600
C20 H20B 0.9600
C20 H20C 0.9600
C21 H21A 0.9600
C21 H21B 0.9600
C21 H21C 0.9600

loop_
_geom_torsion_atom_site_label_1
_geom_torsion_atom_site_label_2
_geom_torsion_atom_site_label_3
_geom_torsion_atom_site_label_4
_geom_torsion
O1 C7 C8 O2 -51.4(3)
O1 C7 C8 C1 -175.7(2)
O1 C7 C8 C10 62.5(3)
O2 O3 C18 C19 64.6(3)
O2 O3 C18 C20 -58.4(3)
O2 O3 C18 C21 -178.5(3)
O2 C8 C10 C11 -174.9(2)
O3 O2 C8 C1 57.6(2)
O3 O2 C8 C7 -59.4(2)
O3 O2 C8 C10 -176.58(18)
N1 C7 C8 O2 130.57(19)
N1 C7 C8 C1 6.2(2)
N1 C7 C8 C10 -115.56(19)
C1 C2 C3 C4 0.3(3)
C1 C8 C10 C11 -48.7(3)
C2 C1 C6 N1 -178.86(18)
C2 C1 C6 C5 1.1(3)
C2 C1 C8 O2 54.4(3)
C2 C1 C8 C7 177.0(2)
C2 C1 C8 C10 -65.3(3)
C2 C3 C4 C5 0.5(4)
C3 C4 C5 C6 -0.5(4)
C4 C5 C6 N1 179.6(2)
C4 C5 C6 C1 -0.3(3)
C6 N1 C7 O1 177.5(2)
C6 N1 C7 C8 -4.5(2)
C6 C1 C2 C3 -1.1(3)
C6 C1 C8 O2 -128.25(18)
C6 C1 C8 C7 -5.7(2)
C6 C1 C8 C10 112.0(2)
C7 N1 C6 C1 0.8(2)
C7 N1 C6 C5 -179.1(2)
C7 C8 C10 C11 65.4(2)
C8 O2 O3 C18 165.16(19)
C8 C1 C2 C3 176.0(2)
C8 C1 C6 N1 3.5(2)
C8 C1 C6 C5 -176.56(18)
C8 C10 C11 C12 93.0(2)
C8 C10 C11 C16 -87.9(3)
C9 N1 C6 C1 -177.2(2)
C9 N1 C6 C5 2.9(4)
C9 N1 C7 O1 -4.5(4)
C9 N1 C7 C8 173.5(2)
C10 C11 C12 C13 178.87(19)
C10 C11 C16 C15 -178.7(2)
C11 C12 C13 C14 0.3(3)
C12 C11 C16 C15 0.3(3)
C12 C13 C14 C15 -0.6(3)
C12 C13 C14 C17 179.2(2)
C13 C14 C15 C16 0.7(3)
C14 C15 C16 C11 -0.6(3)
C16 C11 C12 C13 -0.2(3)
C17 C14 C15 C16 -179.0(2)
